data_7062944
loop_
_publ_author_name
'Mohan, Nithya'
'Sreejith, S. S.'
'Kurup, M. R. Prathapachandra'

_publ_section_title
;
 A novel Salen-based dual channel sensor for easy and selective nanomolar
 detection of l-cysteine
;
_journal_issue 6
_journal_name_full 'New Journal of Chemistry'
_journal_page_first 2584
_journal_page_last 2593
_journal_paper_doi 10.1039/D3NJ05504C
_journal_volume 48
_journal_year 2024
_chemical_formula_iupac 'C24 H30 N2 O4, H2 O'
_chemical_formula_moiety 'C24 H30 N2 O4, H2 O'
_chemical_formula_sum 'C24 H32 N2 O5'
_chemical_formula_weight 428.52
_chemical_name_systematic
'(+-)-<i>trans</i>-6,6'-Diethoxy-2,2'-[cyclohexane-1,2-diylbis(nitrilomethanylylidene)]diphenol monohydrate'
_space_group_IT_number 14
_space_group_name_Hall '-P 2ybc'
_space_group_name_H-M_alt 'P 1 21/c 1'
_symmetry_cell_setting monoclinic
_symmetry_space_group_name_Hall '-P 2ybc'
_symmetry_space_group_name_H-M 'P 1 21/c 1'
_atom_sites_solution_hydrogens geom
_atom_sites_solution_primary direct
_atom_sites_solution_secondary difmap
_audit_creation_method SHELXL-97
_audit_update_record
;
2023-09-23 deposited with the CCDC.	2024-01-03 downloaded from the CCDC.
;
_cell_angle_alpha 90.00
_cell_angle_beta 111.144(8)
_cell_angle_gamma 90.00
_cell_formula_units_Z 4
_cell_length_a 9.8241(18)
_cell_length_b 11.6975(19)
_cell_length_c 21.881(4)
_cell_measurement_reflns_used 3026
_cell_measurement_temperature 293(2)
_cell_measurement_theta_max 23.505
_cell_measurement_theta_min 2.820
_cell_volume 2345.2(7)
_computing_cell_refinement 'APEX2 and SAINT (Bruker, 2004)'
_computing_data_collection 'APEX2 (Bruker, 2004)'
_computing_data_reduction 'SAINT and XPREP (Bruker, 2004)'
_computing_molecular_graphics 'ORTEP-3 for Windows (Farrugia, 2012) and <i>DIAMOND</i> (Brandenburg, 2010)'
_computing_publication_material 'SHELXL97 (Sheldrick, 2008) and publCIF (Westrip, 2010)'
_computing_structure_refinement 'SHELXL97 (Sheldrick, 2008)'
_computing_structure_solution 'SHELXS97 (Sheldrick, 2008)'
_diffrn_ambient_temperature 293(2)
_diffrn_detector_area_resol_mean 8.33
_diffrn_measured_fraction_theta_full 0.985
_diffrn_measured_fraction_theta_max 0.985
_diffrn_measurement_device_type 'Bruker APEXII CCD'
_diffrn_measurement_method '\w and \f scan'
_diffrn_radiation_monochromator graphite
_diffrn_radiation_source 'fine-focus sealed tube'
_diffrn_radiation_type MoK\a
_diffrn_radiation_wavelength 0.71073
_diffrn_reflns_av_R_equivalents 0.0480
_diffrn_reflns_av_sigmaI/netI 0.0697
_diffrn_reflns_limit_h_max 12
_diffrn_reflns_limit_h_min -12
_diffrn_reflns_limit_k_max 15
_diffrn_reflns_limit_k_min -15
_diffrn_reflns_limit_l_max 28
_diffrn_reflns_limit_l_min -28
_diffrn_reflns_number 16141
_diffrn_reflns_theta_full 28.03
_diffrn_reflns_theta_max 28.03
_diffrn_reflns_theta_min 2.39
_diffrn_standards_number 0
_exptl_absorpt_coefficient_mu 0.085
_exptl_absorpt_correction_T_max 0.980
_exptl_absorpt_correction_T_min 0.977
_exptl_absorpt_correction_type multi-scan
_exptl_absorpt_process_details '(SADABS; Bruker, 2004)'
_exptl_crystal_colour yellow
_exptl_crystal_density_diffrn 1.214
_exptl_crystal_density_method 'not measured'
_exptl_crystal_description block
_exptl_crystal_F_000 920
_exptl_crystal_recrystallization_method 'Re-crystallisation from solvent: methanol'
_exptl_crystal_size_max 0.40
_exptl_crystal_size_mid 0.20
_exptl_crystal_size_min 0.20
_refine_diff_density_max 0.236
_refine_diff_density_min -0.211
_refine_ls_extinction_coef 0.0022(8)
_refine_ls_extinction_expression Fc^*^=kFc[1+0.001xFc^2^\l^3^/sin(2\q)]^-1/4^
_refine_ls_extinction_method 'SHELXL97 (Sheldrick, 2008)'
_refine_ls_goodness_of_fit_ref 1.012
_refine_ls_hydrogen_treatment mixed
_refine_ls_matrix_type full
_refine_ls_number_parameters 299
_refine_ls_number_reflns 5586
_refine_ls_number_restraints 5
_refine_ls_restrained_S_all 1.012
_refine_ls_R_factor_all 0.1503
_refine_ls_R_factor_gt 0.0683
_refine_ls_shift/su_max 0.000
_refine_ls_shift/su_mean 0.000
_refine_ls_structure_factor_coef Fsqd
_refine_ls_weighting_details 'calc w=1/[\s^2^(Fo^2^)+(0.0561P)^2^+1.8063P] where P=(Fo^2^+2Fc^2^)/3'
_refine_ls_weighting_scheme calc
_refine_ls_wR_factor_gt 0.1504
_refine_ls_wR_factor_ref 0.1904
_reflns_number_gt 2701
_reflns_number_total 5586
_reflns_threshold_expression I>2sigma(I)
_cod_data_source_file d3nj05504c2.cif
_cod_data_source_block I
_cod_depositor_comments 'Adding full bibliography for 7062944.cif.'
_cod_original_sg_symbol_H-M 'P 21/c'
_cod_database_code 7062944

loop_
_symmetry_equiv_pos_as_xyz
'x, y, z'
'-x, y+1/2, -z+1/2'
'-x, -y, -z'
'x, -y-1/2, z-1/2'

loop_
_atom_site_type_symbol
_atom_site_label
_atom_site_fract_x
_atom_site_fract_y
_atom_site_fract_z
_atom_site_U_iso_or_equiv
_atom_site_adp_type
_atom_site_calc_flag
_atom_site_refinement_flags
_atom_site_occupancy
_atom_site_symmetry_multiplicity
_atom_site_disorder_assembly
_atom_site_disorder_group
O O1 0.7073(2) 0.08906(17) 0.34718(12) 0.0591(6) Uani d . 1 1 . .
O O2 0.8516(2) 0.28131(19) 0.35839(14) 0.0629(7) Uani d D 1 1 . .
O O3 0.7204(3) 0.4164(2) 0.18225(11) 0.0538(6) Uani d D 1 1 . .
O O4 0.5589(2) 0.32967(18) 0.06864(10) 0.0547(6) Uani d . 1 1 . .
N N1 0.8533(3) 0.5022(2) 0.35838(12) 0.0449(6) Uani d . 1 1 . .
N N2 0.9286(3) 0.5466(2) 0.24970(12) 0.0466(6) Uani d . 1 1 . .
C C1 0.4960(3) 0.3961(3) 0.34503(16) 0.0508(8) Uani d . 1 1 . .
H H1 0.4499 0.4658 0.3442 0.061 Uiso calc R 1 1 . .
C C2 0.4199(4) 0.2961(3) 0.34086(17) 0.0574(9) Uani d . 1 1 . .
H H2 0.3232 0.2984 0.3380 0.069 Uiso calc R 1 1 . .
C C3 0.4869(3) 0.1916(3) 0.34092(15) 0.0496(8) Uani d . 1 1 . .
H H3 0.4339 0.1243 0.3369 0.060 Uiso calc R 1 1 . .
C C4 0.6311(3) 0.1869(2) 0.34687(14) 0.0420(7) Uani d . 1 1 . .
C C5 0.7104(3) 0.2888(2) 0.35266(14) 0.0400(7) Uani d . 1 1 . .
C C6 0.6415(3) 0.3937(2) 0.35044(13) 0.0382(7) Uani d . 1 1 . .
C C7 0.7186(3) 0.5000(2) 0.35060(14) 0.0424(7) Uani d . 1 1 . .
H H7A 0.6677 0.5686 0.3448 0.051 Uiso calc R 1 1 . .
C C8 0.9215(3) 0.6119(2) 0.35447(16) 0.0471(8) Uani d . 1 1 . .
H H8 0.8450 0.6678 0.3328 0.056 Uiso calc R 1 1 . .
C C9 1.0171(3) 0.5952(3) 0.31316(15) 0.0462(8) Uani d . 1 1 . .
H H9 1.0533 0.6701 0.3058 0.055 Uiso calc R 1 1 . .
C C10 1.1468(3) 0.5191(3) 0.34789(16) 0.0539(8) Uani d . 1 1 . .
H H10A 1.2077 0.5135 0.3217 0.065 Uiso calc R 1 1 . .
H H10B 1.1125 0.4430 0.3524 0.065 Uiso calc R 1 1 . .
C C11 1.2369(4) 0.5653(3) 0.41526(18) 0.0676(10) Uani d . 1 1 . .
H H11A 1.2790 0.6384 0.4106 0.081 Uiso calc R 1 1 . .
H H11B 1.3162 0.5129 0.4369 0.081 Uiso calc R 1 1 . .
C C12 1.1432(4) 0.5804(3) 0.45706(18) 0.0711(11) Uani d . 1 1 . .
H H12A 1.1098 0.5063 0.4657 0.085 Uiso calc R 1 1 . .
H H12B 1.2013 0.6145 0.4987 0.085 Uiso calc R 1 1 . .
C C13 1.0126(4) 0.6560(3) 0.42242(18) 0.0642(10) Uani d . 1 1 . .
H H13A 1.0466 0.7326 0.4185 0.077 Uiso calc R 1 1 . .
H H13B 0.9517 0.6606 0.4487 0.077 Uiso calc R 1 1 . .
C C14 0.9536(3) 0.5704(3) 0.19771(16) 0.0497(8) Uani d . 1 1 . .
H H14 1.0277 0.6217 0.2002 0.060 Uiso calc R 1 1 . .
C C15 0.8699(3) 0.5199(3) 0.13530(14) 0.0426(7) Uani d . 1 1 . .
C C16 0.9044(4) 0.5437(3) 0.07977(17) 0.0597(9) Uani d . 1 1 . .
H H16 0.9810 0.5929 0.0830 0.072 Uiso calc R 1 1 . .
C C17 0.8259(4) 0.4948(3) 0.02104(17) 0.0640(10) Uani d . 1 1 . .
H H17 0.8501 0.5100 -0.0155 0.077 Uiso calc R 1 1 . .
C C18 0.7098(4) 0.4224(3) 0.01536(15) 0.0535(8) Uani d . 1 1 . .
H H18 0.6567 0.3899 -0.0250 0.064 Uiso calc R 1 1 . .
C C19 0.6726(3) 0.3985(2) 0.06895(15) 0.0419(7) Uani d . 1 1 . .
C C20 0.7557(3) 0.4444(2) 0.13042(14) 0.0403(7) Uani d . 1 1 . .
C C21 0.4662(4) 0.2842(3) 0.00700(16) 0.0575(9) Uani d . 1 1 . .
H H21A 0.5221 0.2365 -0.0117 0.069 Uiso calc R 1 1 . .
H H21B 0.4222 0.3458 -0.0235 0.069 Uiso calc R 1 1 . .
C C22 0.3504(4) 0.2149(3) 0.0195(2) 0.0823(12) Uani d . 1 1 . .
H H22A 0.2975 0.2627 0.0389 0.124 Uiso calc R 1 1 . .
H H22B 0.3951 0.1532 0.0487 0.124 Uiso calc R 1 1 . .
H H22C 0.2844 0.1846 -0.0212 0.124 Uiso calc R 1 1 . .
C C23 0.7313(5) -0.1081(3) 0.3322(2) 0.0803(12) Uani d . 1 1 . .
H H23A 0.8103 -0.1114 0.3737 0.120 Uiso calc R 1 1 . .
H H23B 0.7691 -0.0918 0.2983 0.120 Uiso calc R 1 1 . .
H H23C 0.6814 -0.1803 0.3234 0.120 Uiso calc R 1 1 . .
C C24 0.6272(4) -0.0162(3) 0.33377(19) 0.0616(9) Uani d . 1 1 . .
H H24A 0.5469 -0.0118 0.2920 0.074 Uiso calc R 1 1 . .
H H24B 0.5878 -0.0319 0.3677 0.074 Uiso calc R 1 1 . .
O O1W 0.5867(5) 0.1883(3) 0.1898(2) 0.1125(13) Uani d D 1 1 . .
H H3' 0.786(3) 0.447(3) 0.2150(13) 0.108(17) Uiso d D 1 1 . .
H H2' 0.890(4) 0.3467(17) 0.362(2) 0.091(14) Uiso d D 1 1 . .
H H1A 0.635(10) 0.203(8) 0.2306(13) 0.32(6) Uiso d D 1 1 . .
H H1B 0.573(11) 0.255(3) 0.172(4) 0.31(5) Uiso d D 1 1 . .

loop_
_atom_site_aniso_label
_atom_site_aniso_U_11
_atom_site_aniso_U_22
_atom_site_aniso_U_33
_atom_site_aniso_U_12
_atom_site_aniso_U_13
_atom_site_aniso_U_23
O1 0.0575(15) 0.0360(12) 0.0902(17) 0.0028(11) 0.0343(13) -0.0022(11)
O2 0.0410(13) 0.0402(14) 0.118(2) 0.0047(11) 0.0407(14) -0.0023(14)
O3 0.0549(14) 0.0642(15) 0.0469(13) -0.0202(12) 0.0240(12) -0.0055(12)
O4 0.0559(14) 0.0564(14) 0.0502(13) -0.0196(11) 0.0172(11) -0.0078(11)
N1 0.0388(15) 0.0399(14) 0.0600(16) 0.0007(12) 0.0225(13) -0.0034(12)
N2 0.0411(15) 0.0477(15) 0.0517(16) -0.0072(12) 0.0175(13) -0.0053(12)
C1 0.0396(18) 0.0480(18) 0.071(2) 0.0099(15) 0.0274(17) 0.0086(16)
C2 0.0392(18) 0.062(2) 0.078(2) 0.0021(17) 0.0295(17) 0.0112(18)
C3 0.0453(19) 0.0455(18) 0.062(2) -0.0063(15) 0.0246(16) 0.0087(15)
C4 0.0448(18) 0.0382(16) 0.0466(17) 0.0036(14) 0.0207(14) 0.0044(13)
C5 0.0339(16) 0.0414(16) 0.0485(17) 0.0059(13) 0.0193(14) 0.0030(14)
C6 0.0351(16) 0.0401(16) 0.0422(16) 0.0070(13) 0.0173(13) 0.0034(13)
C7 0.0432(18) 0.0379(16) 0.0493(18) 0.0074(14) 0.0204(15) -0.0012(14)
C8 0.0428(18) 0.0366(16) 0.063(2) -0.0031(14) 0.0207(16) -0.0086(15)
C9 0.0417(18) 0.0417(17) 0.0575(19) -0.0112(14) 0.0206(15) -0.0078(15)
C10 0.0363(18) 0.060(2) 0.068(2) -0.0026(16) 0.0219(16) -0.0094(17)
C11 0.045(2) 0.079(3) 0.071(2) -0.0057(19) 0.0107(18) 0.000(2)
C12 0.069(3) 0.080(3) 0.060(2) -0.015(2) 0.017(2) -0.009(2)
C13 0.071(2) 0.056(2) 0.074(2) -0.0132(19) 0.036(2) -0.0205(19)
C14 0.0391(18) 0.0450(18) 0.068(2) -0.0075(14) 0.0234(16) 0.0032(16)
C15 0.0343(16) 0.0479(17) 0.0481(18) -0.0030(14) 0.0178(14) -0.0008(14)
C16 0.051(2) 0.073(2) 0.062(2) -0.0134(18) 0.0286(18) 0.0062(18)
C17 0.061(2) 0.086(3) 0.054(2) -0.009(2) 0.0308(19) 0.005(2)
C18 0.053(2) 0.064(2) 0.0451(18) 0.0004(17) 0.0188(16) -0.0038(16)
C19 0.0383(17) 0.0400(16) 0.0498(18) 0.0002(14) 0.0187(14) -0.0014(14)
C20 0.0406(17) 0.0381(16) 0.0467(17) 0.0015(13) 0.0209(14) 0.0029(13)
C21 0.059(2) 0.053(2) 0.056(2) -0.0073(17) 0.0149(17) -0.0087(17)
C22 0.080(3) 0.074(3) 0.086(3) -0.036(2) 0.020(2) -0.016(2)
C23 0.098(3) 0.047(2) 0.101(3) 0.008(2) 0.042(3) -0.010(2)
C24 0.068(2) 0.0397(18) 0.078(2) -0.0062(17) 0.028(2) -0.0051(17)
O1W 0.177(4) 0.085(2) 0.090(2) -0.048(2) 0.066(3) -0.0119(18)

loop_
_atom_type_symbol
_atom_type_description
_atom_type_scat_dispersion_real
_atom_type_scat_dispersion_imag
_atom_type_scat_source
C C 0.0033 0.0016 'International Tables Vol C Tables 4.2.6.8 and 6.1.1.4'
H H 0.0000 0.0000 'International Tables Vol C Tables 4.2.6.8 and 6.1.1.4'
N N 0.0061 0.0033 'International Tables Vol C Tables 4.2.6.8 and 6.1.1.4'
O O 0.0106 0.0060 'International Tables Vol C Tables 4.2.6.8 and 6.1.1.4'

loop_
_geom_angle_atom_site_label_1
_geom_angle_atom_site_label_2
_geom_angle_atom_site_label_3
_geom_angle_site_symmetry_1
_geom_angle_site_symmetry_3
_geom_angle
_geom_angle_publ_flag
C4 O1 C24 . . 117.3(2) ?
C5 O2 H2' . . 111(3) ?
C20 O3 H3' . . 105(3) ?
C19 O4 C21 . . 117.5(2) ?
C7 N1 C8 . . 119.0(2) ?
C14 N2 C9 . . 121.5(3) ?
C2 C1 C6 . . 120.5(3) ?
C2 C1 H1 . . 119.8 ?
C6 C1 H1 . . 119.8 ?
C1 C2 C3 . . 120.2(3) ?
C1 C2 H2 . . 119.9 ?
C3 C2 H2 . . 119.9 ?
C4 C3 C2 . . 120.4(3) ?
C4 C3 H3 . . 119.8 ?
C2 C3 H3 . . 119.8 ?
O1 C4 C3 . . 125.2(3) ?
O1 C4 C5 . . 115.2(2) ?
C3 C4 C5 . . 119.6(3) ?
O2 C5 C6 . . 122.0(3) ?
O2 C5 C4 . . 118.1(2) ?
C6 C5 C4 . . 119.8(2) ?
C1 C6 C5 . . 119.4(3) ?
C1 C6 C7 . . 120.1(3) ?
C5 C6 C7 . . 120.4(2) ?
N1 C7 C6 . . 122.2(3) ?
N1 C7 H7A . . 118.9 ?
C6 C7 H7A . . 118.9 ?
N1 C8 C13 . . 111.1(3) ?
N1 C8 C9 . . 108.2(2) ?
C13 C8 C9 . . 110.5(3) ?
N1 C8 H8 . . 109.0 ?
C13 C8 H8 . . 109.0 ?
C9 C8 H8 . . 109.0 ?
N2 C9 C10 . . 110.7(2) ?
N2 C9 C8 . . 109.2(2) ?
C10 C9 C8 . . 111.3(3) ?
N2 C9 H9 . . 108.6 ?
C10 C9 H9 . . 108.6 ?
C8 C9 H9 . . 108.6 ?
C9 C10 C11 . . 111.6(3) ?
C9 C10 H10A . . 109.3 ?
C11 C10 H10A . . 109.3 ?
C9 C10 H10B . . 109.3 ?
C11 C10 H10B . . 109.3 ?
H10A C10 H10B . . 108.0 ?
C10 C11 C12 . . 110.9(3) ?
C10 C11 H11A . . 109.5 ?
C12 C11 H11A . . 109.5 ?
C10 C11 H11B . . 109.5 ?
C12 C11 H11B . . 109.5 ?
H11A C11 H11B . . 108.0 ?
C13 C12 C11 . . 110.6(3) ?
C13 C12 H12A . . 109.5 ?
C11 C12 H12A . . 109.5 ?
C13 C12 H12B . . 109.5 ?
C11 C12 H12B . . 109.5 ?
H12A C12 H12B . . 108.1 ?
C12 C13 C8 . . 112.6(3) ?
C12 C13 H13A . . 109.1 ?
C8 C13 H13A . . 109.1 ?
C12 C13 H13B . . 109.1 ?
C8 C13 H13B . . 109.1 ?
H13A C13 H13B . . 107.8 ?
N2 C14 C15 . . 121.8(3) ?
N2 C14 H14 . . 119.1 ?
C15 C14 H14 . . 119.1 ?
C20 C15 C16 . . 119.7(3) ?
C20 C15 C14 . . 119.8(3) ?
C16 C15 C14 . . 120.4(3) ?
C17 C16 C15 . . 120.2(3) ?
C17 C16 H16 . . 119.9 ?
C15 C16 H16 . . 119.9 ?
C16 C17 C18 . . 120.5(3) ?
C16 C17 H17 . . 119.8 ?
C18 C17 H17 . . 119.8 ?
C19 C18 C17 . . 120.6(3) ?
C19 C18 H18 . . 119.7 ?
C17 C18 H18 . . 119.7 ?
O4 C19 C18 . . 125.4(3) ?
O4 C19 C20 . . 114.8(2) ?
C18 C19 C20 . . 119.8(3) ?
O3 C20 C15 . . 122.3(3) ?
O3 C20 C19 . . 118.6(3) ?
C15 C20 C19 . . 119.1(3) ?
O4 C21 C22 . . 107.2(3) ?
O4 C21 H21A . . 110.3 ?
C22 C21 H21A . . 110.3 ?
O4 C21 H21B . . 110.3 ?
C22 C21 H21B . . 110.3 ?
H21A C21 H21B . . 108.5 ?
C21 C22 H22A . . 109.5 ?
C21 C22 H22B . . 109.5 ?
H22A C22 H22B . . 109.5 ?
C21 C22 H22C . . 109.5 ?
H22A C22 H22C . . 109.5 ?
H22B C22 H22C . . 109.5 ?
C24 C23 H23A . . 109.5 ?
C24 C23 H23B . . 109.5 ?
H23A C23 H23B . . 109.5 ?
C24 C23 H23C . . 109.5 ?
H23A C23 H23C . . 109.5 ?
H23B C23 H23C . . 109.5 ?
O1 C24 C23 . . 107.1(3) ?
O1 C24 H24A . . 110.3 ?
C23 C24 H24A . . 110.3 ?
O1 C24 H24B . . 110.3 ?
C23 C24 H24B . . 110.3 ?
H24A C24 H24B . . 108.6 ?
H1A O1W H1B . . 103(2) ?

loop_
_geom_bond_atom_site_label_1
_geom_bond_atom_site_label_2
_geom_bond_site_symmetry_2
_geom_bond_distance
_geom_bond_publ_flag
O1 C4 . 1.366(3) ?
O1 C24 . 1.433(4) ?
O2 C5 . 1.350(3) ?
O2 H2' . 0.846(10) ?
O3 C20 . 1.341(3) ?
O3 H3' . 0.850(10) ?
O4 C19 . 1.375(3) ?
O4 C21 . 1.430(4) ?
N1 C7 . 1.272(3) ?
N1 C8 . 1.465(4) ?
N2 C14 . 1.278(4) ?
N2 C9 . 1.461(4) ?
C1 C2 . 1.373(4) ?
C1 C6 . 1.392(4) ?
C1 H1 . 0.9300 ?
C2 C3 . 1.388(4) ?
C2 H2 . 0.9300 ?
C3 C4 . 1.377(4) ?
C3 H3 . 0.9300 ?
C4 C5 . 1.405(4) ?
C5 C6 . 1.394(4) ?
C6 C7 . 1.455(4) ?
C7 H7A . 0.9300 ?
C8 C13 . 1.522(5) ?
C8 C9 . 1.533(4) ?
C8 H8 . 0.9800 ?
C9 C10 . 1.514(4) ?
C9 H9 . 0.9800 ?
C10 C11 . 1.519(4) ?
C10 H10A . 0.9700 ?
C10 H10B . 0.9700 ?
C11 C12 . 1.524(5) ?
C11 H11A . 0.9700 ?
C11 H11B . 0.9700 ?
C12 C13 . 1.517(5) ?
C12 H12A . 0.9700 ?
C12 H12B . 0.9700 ?
C13 H13A . 0.9700 ?
C13 H13B . 0.9700 ?
C14 C15 . 1.442(4) ?
C14 H14 . 0.9300 ?
C15 C20 . 1.401(4) ?
C15 C16 . 1.402(4) ?
C16 C17 . 1.363(5) ?
C16 H16 . 0.9300 ?
C17 C18 . 1.389(5) ?
C17 H17 . 0.9300 ?
C18 C19 . 1.377(4) ?
C18 H18 . 0.9300 ?
C19 C20 . 1.404(4) ?
C21 C22 . 1.501(5) ?
C21 H21A . 0.9700 ?
C21 H21B . 0.9700 ?
C22 H22A . 0.9600 ?
C22 H22B . 0.9600 ?
C22 H22C . 0.9600 ?
C23 C24 . 1.493(5) ?
C23 H23A . 0.9600 ?
C23 H23B . 0.9600 ?
C23 H23C . 0.9600 ?
C24 H24A . 0.9700 ?
C24 H24B . 0.9700 ?
O1W H1A . 0.864(10) ?
O1W H1B . 0.866(10) ?

loop_
_geom_hbond_atom_site_label_D
_geom_hbond_atom_site_label_H
_geom_hbond_atom_site_label_A
_geom_hbond_site_symmetry_A
_geom_hbond_distance_DH
_geom_hbond_distance_HA
_geom_hbond_distance_DA
_geom_hbond_angle_DHA
O3 H3' N2 . 0.850(3) 1.77(3) 2.550(4) 152(3)
O2 H2' N1 . 0.840(3) 1.85(2) 2.584(3) 144(4)
O1W H1B O3 . 0.86(5) 2.34(7) 3.005(5) 134(8)
O1W H1B O4 . 0.86(5) 2.38(8) 3.052(5) 135(6)
C21 H21B Cg . 0.9700 2.92 3.810(4) 153

loop_
_geom_torsion_atom_site_label_1
_geom_torsion_atom_site_label_2
_geom_torsion_atom_site_label_3
_geom_torsion_atom_site_label_4
_geom_torsion_site_symmetry_1
_geom_torsion_site_symmetry_2
_geom_torsion_site_symmetry_3
_geom_torsion_site_symmetry_4
_geom_torsion
_geom_torsion_publ_flag
C6 C1 C2 C3 . . . . -1.1(5) ?
C1 C2 C3 C4 . . . . 1.7(5) ?
C24 O1 C4 C3 . . . . 6.5(4) ?
C24 O1 C4 C5 . . . . -172.9(3) ?
C2 C3 C4 O1 . . . . -179.7(3) ?
C2 C3 C4 C5 . . . . -0.2(5) ?
O1 C4 C5 O2 . . . . -0.5(4) ?
C3 C4 C5 O2 . . . . -180.0(3) ?
O1 C4 C5 C6 . . . . 177.6(3) ?
C3 C4 C5 C6 . . . . -1.9(4) ?
C2 C1 C6 C5 . . . . -1.0(5) ?
C2 C1 C6 C7 . . . . 176.1(3) ?
O2 C5 C6 C1 . . . . -179.5(3) ?
C4 C5 C6 C1 . . . . 2.5(4) ?
O2 C5 C6 C7 . . . . 3.5(4) ?
C4 C5 C6 C7 . . . . -174.6(3) ?
C8 N1 C7 C6 . . . . 176.8(3) ?
C1 C6 C7 N1 . . . . 176.8(3) ?
C5 C6 C7 N1 . . . . -6.2(4) ?
C7 N1 C8 C13 . . . . 102.7(3) ?
C7 N1 C8 C9 . . . . -135.8(3) ?
C14 N2 C9 C10 . . . . -89.5(3) ?
C14 N2 C9 C8 . . . . 147.7(3) ?
N1 C8 C9 N2 . . . . 54.9(3) ?
C13 C8 C9 N2 . . . . 176.7(3) ?
N1 C8 C9 C10 . . . . -67.5(3) ?
C13 C8 C9 C10 . . . . 54.3(3) ?
N2 C9 C10 C11 . . . . -177.6(3) ?
C8 C9 C10 C11 . . . . -56.0(3) ?
C9 C10 C11 C12 . . . . 56.5(4) ?
C10 C11 C12 C13 . . . . -55.5(4) ?
C11 C12 C13 C8 . . . . 55.4(4) ?
N1 C8 C13 C12 . . . . 65.6(3) ?
C9 C8 C13 C12 . . . . -54.6(4) ?
C9 N2 C14 C15 . . . . 177.9(3) ?
N2 C14 C15 C20 . . . . 1.4(5) ?
N2 C14 C15 C16 . . . . -177.0(3) ?
C20 C15 C16 C17 . . . . 0.9(5) ?
C14 C15 C16 C17 . . . . 179.3(3) ?
C15 C16 C17 C18 . . . . 0.9(6) ?
C16 C17 C18 C19 . . . . -0.3(5) ?
C21 O4 C19 C18 . . . . -3.8(4) ?
C21 O4 C19 C20 . . . . 177.3(3) ?
C17 C18 C19 O4 . . . . 179.0(3) ?
C17 C18 C19 C20 . . . . -2.2(5) ?
C16 C15 C20 O3 . . . . 178.3(3) ?
C14 C15 C20 O3 . . . . -0.1(4) ?
C16 C15 C20 C19 . . . . -3.3(4) ?
C14 C15 C20 C19 . . . . 178.2(3) ?
O4 C19 C20 O3 . . . . 1.4(4) ?
C18 C19 C20 O3 . . . . -177.6(3) ?
O4 C19 C20 C15 . . . . -177.1(2) ?
C18 C19 C20 C15 . . . . 4.0(4) ?
C19 O4 C21 C22 . . . . -178.9(3) ?
C4 O1 C24 C23 . . . . 176.0(3) ?
